data_4029360
loop_
_publ_author_name
'Allu, Srinivasarao'
'Swamy, K. C. Kumara'

_publ_section_title
;
 Ruthenium-Catalyzed Synthesis of Isoquinolones with 8-Aminoquinoline as a
 Bidentate Directing Group in C-H Functionalization.
;
_journal_issue 9
_journal_name_full 'The Journal of organic chemistry'
_journal_page_first 3963
_journal_page_last 3972
_journal_paper_doi 10.1021/jo500424p
_journal_volume 79
_journal_year 2014
_chemical_formula_sum 'C26 H25 Cl N2 O Ru'
_chemical_formula_weight 518.00
_chemical_name_systematic
; 
 ? 
;
_space_group_IT_number 19
_symmetry_cell_setting orthorhombic
_symmetry_space_group_name_Hall 'P 2ac 2ab'
_symmetry_space_group_name_H-M 'P 21 21 21'
_atom_sites_solution_hydrogens geom
_atom_sites_solution_primary direct
_atom_sites_solution_secondary difmap
_audit_creation_method SHELXL-97
_cell_angle_alpha 90.00
_cell_angle_beta 90.00
_cell_angle_gamma 90.00
_cell_formula_units_Z 4
_cell_length_a 7.8508(2)
_cell_length_b 15.8682(4)
_cell_length_c 18.2984(4)
_cell_measurement_reflns_used 2982
_cell_measurement_temperature 293(2)
_cell_measurement_theta_max 71.3400
_cell_measurement_theta_min 6.1150
_cell_volume 2279.58(10)
_computing_cell_refinement 'CrysAlisPro, Oxford Diffraction Ltd.'
_computing_data_collection 'CrysAlisPro, Oxford Diffraction Ltd.'
_computing_data_reduction 'CrysAlisPro, Oxford Diffraction Ltd.'
_computing_structure_refinement 'SHELXL-97 (Sheldrick, 1997)'
_computing_structure_solution 'SHELXS-97 (Sheldrick, 1990)'
_diffrn_ambient_temperature 293(2)
_diffrn_measured_fraction_theta_full 0.971
_diffrn_measured_fraction_theta_max 0.971
_diffrn_measurement_device_type 'Xcalibur, Eos, Gemini'
_diffrn_measurement_method '\w scans'
_diffrn_radiation_monochromator graphite
_diffrn_radiation_source 'fine-focus sealed tube'
_diffrn_radiation_type CuK\a
_diffrn_radiation_wavelength 1.54184
_diffrn_reflns_av_R_equivalents 0.0158
_diffrn_reflns_av_sigmaI/netI 0.0307
_diffrn_reflns_limit_h_max 9
_diffrn_reflns_limit_h_min -6
_diffrn_reflns_limit_k_max 19
_diffrn_reflns_limit_k_min -13
_diffrn_reflns_limit_l_max 21
_diffrn_reflns_limit_l_min -22
_diffrn_reflns_number 4987
_diffrn_reflns_theta_full 71.67
_diffrn_reflns_theta_max 71.67
_diffrn_reflns_theta_min 3.69
_diffrn_standards_decay_% none
_diffrn_standards_interval_count 'not applicable'
_diffrn_standards_interval_time 'not applicable'
_diffrn_standards_number 'not applicable'
_exptl_absorpt_coefficient_mu 6.798
_exptl_absorpt_correction_T_max 0.4959
_exptl_absorpt_correction_T_min 0.2519
_exptl_absorpt_correction_type multi-scan
_exptl_absorpt_process_details 'CrysAlisPro, Oxford Diffraction Ltd.'
_exptl_crystal_colour orange
_exptl_crystal_density_diffrn 1.509
_exptl_crystal_density_method 'not measured'
_exptl_crystal_description needle
_exptl_crystal_F_000 1056
_exptl_crystal_size_max 0.28
_exptl_crystal_size_mid 0.20
_exptl_crystal_size_min 0.12
_refine_diff_density_max 0.451
_refine_diff_density_min -0.511
_refine_diff_density_rms 0.067
_refine_ls_abs_structure_details 'Flack H D (1983), Acta Cryst. A39, 876-881'
_refine_ls_abs_structure_Flack 0.493(14)
_refine_ls_extinction_method none
_refine_ls_goodness_of_fit_ref 1.039
_refine_ls_hydrogen_treatment mixed
_refine_ls_matrix_type full
_refine_ls_number_parameters 283
_refine_ls_number_reflns 3629
_refine_ls_number_restraints 0
_refine_ls_restrained_S_all 1.039
_refine_ls_R_factor_all 0.0351
_refine_ls_R_factor_gt 0.0340
_refine_ls_shift/su_max 0.001
_refine_ls_shift/su_mean 0.000
_refine_ls_structure_factor_coef Fsqd
_refine_ls_weighting_details 'calc w=1/[\s^2^(Fo^2^)+(0.0567P)^2^+1.5950P] where P=(Fo^2^+2Fc^2^)/3'
_refine_ls_weighting_scheme calc
_refine_ls_wR_factor_gt 0.0905
_refine_ls_wR_factor_ref 0.0915
_reflns_number_gt 3535
_reflns_number_total 3629
_reflns_threshold_expression >2sigma(I)
_cod_data_source_file jo500424p_si_002.cif
_cod_data_source_block compound-40
_cod_depositor_comments 'Adding full bibliography for 4029356--4029360.cif.'
_cod_original_cell_volume 2279.57(10)
_cod_original_sg_symbol_H-M P2(1)2(1)2(1)
_cod_database_code 4029360

loop_
_symmetry_equiv_pos_as_xyz
'x, y, z'
'-x+1/2, -y, z+1/2'
'x+1/2, -y+1/2, -z'
'-x, y+1/2, -z+1/2'

loop_
_atom_site_label
_atom_site_type_symbol
_atom_site_fract_x
_atom_site_fract_y
_atom_site_fract_z
_atom_site_U_iso_or_equiv
_atom_site_adp_type
_atom_site_occupancy
_atom_site_symmetry_multiplicity
_atom_site_calc_flag
_atom_site_refinement_flags
Ru1 Ru 0.29535(4) 0.92350(2) 0.477163(17) 0.03016(11) Uani 1 1 d .
Cl1 Cl 0.57661(16) 0.87736(8) 0.51364(8) 0.0461(3) Uani 1 1 d .
N1 N 0.3422(5) 0.8483(2) 0.3874(2) 0.0360(9) Uani 1 1 d .
N2 N 0.4206(5) 1.0089(2) 0.4048(2) 0.0332(8) Uani 1 1 d .
C9 C 0.4489(7) 0.8423(3) 0.2630(3) 0.0432(12) Uani 1 1 d .
C6 C 0.5312(7) 1.0123(3) 0.2763(3) 0.0435(12) Uani 1 1 d .
H6 H 0.5606 1.0689 0.2791 0.052 Uiso 1 1 calc R
C8 C 0.4166(6) 0.8867(3) 0.3281(3) 0.0356(10) Uani 1 1 d .
C5 C 0.5642(8) 0.9676(4) 0.2121(3) 0.0502(14) Uani 1 1 d .
H5 H 0.6142 0.9957 0.1730 0.060 Uiso 1 1 calc R
C7 C 0.4555(6) 0.9739(3) 0.3360(3) 0.0341(10) Uani 1 1 d .
C1 C 0.3072(8) 0.7667(3) 0.3840(3) 0.0445(11) Uani 1 1 d .
H1 H 0.2615 0.7403 0.4249 0.053 Uiso 1 1 calc R
C19 C 0.1865(8) 0.9981(4) 0.5678(3) 0.0498(13) Uani 1 1 d .
H19 H 0.2291 1.0439 0.5938 0.060 Uiso 1 1 calc R
C22 C 0.0496(6) 0.8642(3) 0.4905(3) 0.0443(13) Uani 1 1 d .
H22 H 0.0041 0.8185 0.4653 0.053 Uiso 1 1 calc R
C20 C 0.2155(8) 0.9158(4) 0.5937(3) 0.0511(13) Uani 1 1 d .
O1 O 0.4401(11) 1.1452(3) 0.3645(3) 0.108(3) Uani 1 1 d .
C17 C 0.0213(7) 0.9462(3) 0.4624(3) 0.0456(13) Uani 1 1 d .
C4 C 0.5258(8) 0.8846(4) 0.2048(3) 0.0541(15) Uani 1 1 d .
H4 H 0.5505 0.8563 0.1616 0.065 Uiso 1 1 calc R
C18 C 0.0925(7) 1.0123(3) 0.5020(3) 0.0455(12) Uani 1 1 d .
H18 H 0.0785 1.0672 0.4853 0.055 Uiso 1 1 calc R
C23 C -0.0834(8) 0.9616(4) 0.3936(3) 0.0556(15) Uani 1 1 d .
H23 H -0.1994 0.9753 0.4093 0.067 Uiso 1 1 calc R
C26 C 0.3206(10) 0.9016(6) 0.6619(3) 0.080(2) Uani 1 1 d .
H26A H 0.2463 0.8949 0.7031 0.120 Uiso 1 1 calc R
H26B H 0.3937 0.9493 0.6698 0.120 Uiso 1 1 calc R
H26C H 0.3885 0.8518 0.6560 0.120 Uiso 1 1 calc R
C21 C 0.1435(7) 0.8487(4) 0.5546(3) 0.0483(13) Uani 1 1 d .
H21 H 0.1579 0.7937 0.5710 0.058 Uiso 1 1 calc R
C10 C 0.4340(8) 1.0937(3) 0.4145(3) 0.0500(14) Uani 1 1 d .
C3 C 0.4060(9) 0.7558(4) 0.2616(3) 0.0559(15) Uani 1 1 d .
H3 H 0.4256 0.7242 0.2197 0.067 Uiso 1 1 calc R
C16 C 0.5481(8) 1.0985(3) 0.5431(3) 0.0522(14) Uani 1 1 d .
H16 H 0.6191 1.0531 0.5328 0.063 Uiso 1 1 calc R
C2 C 0.3364(8) 0.7191(3) 0.3213(3) 0.0534(15) Uani 1 1 d .
H2 H 0.3082 0.6622 0.3205 0.064 Uiso 1 1 calc R
C12 C 0.3376(9) 1.1977(4) 0.5059(3) 0.0576(16) Uani 1 1 d .
H12 H 0.2689 1.2202 0.4694 0.069 Uiso 1 1 calc R
C11 C 0.4388(7) 1.1285(3) 0.4908(3) 0.0448(12) Uani 1 1 d .
C13 C 0.3371(10) 1.2334(4) 0.5737(4) 0.073(2) Uani 1 1 d .
H13 H 0.2638 1.2779 0.5842 0.087 Uiso 1 1 calc R
C14 C 0.4461(11) 1.2032(5) 0.6267(4) 0.078(2) Uani 1 1 d .
H14 H 0.4482 1.2282 0.6727 0.093 Uiso 1 1 calc R
C15 C 0.5522(9) 1.1360(4) 0.6117(4) 0.0651(18) Uani 1 1 d .
H15 H 0.6263 1.1160 0.6473 0.078 Uiso 1 1 calc R
C24 C -0.0206(13) 1.0348(6) 0.3493(5) 0.109(4) Uani 1 1 d .
H24A H -0.0224 1.0849 0.3788 0.164 Uiso 1 1 calc R
H24B H -0.0931 1.0425 0.3076 0.164 Uiso 1 1 calc R
H24C H 0.0937 1.0240 0.3333 0.164 Uiso 1 1 calc R
C25 C -0.0953(12) 0.8834(6) 0.3445(5) 0.098(3) Uani 1 1 d .
H25A H -0.1594 0.8968 0.3014 0.147 Uiso 1 1 calc R
H25B H -0.1512 0.8388 0.3706 0.147 Uiso 1 1 calc R
H25C H 0.0171 0.8656 0.3309 0.147 Uiso 1 1 calc R

loop_
_atom_site_aniso_label
_atom_site_aniso_U_11
_atom_site_aniso_U_22
_atom_site_aniso_U_33
_atom_site_aniso_U_23
_atom_site_aniso_U_13
_atom_site_aniso_U_12
Ru1 0.03083(17) 0.02924(16) 0.03041(15) 0.00244(13) 0.00561(14) 0.00039(16)
Cl1 0.0411(6) 0.0445(6) 0.0528(7) 0.0093(6) -0.0009(6) 0.0113(5)
N1 0.042(2) 0.0313(18) 0.0351(19) -0.0019(16) 0.0032(16) 0.0027(17)
N2 0.037(2) 0.0312(18) 0.0315(18) 0.0064(15) 0.0028(16) 0.0001(17)
C9 0.040(3) 0.048(3) 0.041(3) -0.008(2) -0.002(2) 0.005(2)
C6 0.046(3) 0.047(3) 0.038(3) 0.014(2) 0.004(2) 0.004(2)
C8 0.031(2) 0.040(2) 0.035(2) 0.0005(19) 0.001(2) 0.006(2)
C5 0.048(3) 0.067(4) 0.035(2) 0.013(3) 0.009(2) 0.004(3)
C7 0.032(2) 0.037(2) 0.033(2) 0.0044(19) 0.0020(18) 0.003(2)
C1 0.049(3) 0.034(2) 0.051(3) 0.000(2) 0.005(3) 0.000(3)
C19 0.052(3) 0.054(3) 0.043(3) -0.018(2) 0.017(3) -0.003(3)
C22 0.034(3) 0.048(3) 0.051(3) 0.009(2) 0.010(2) -0.012(2)
C20 0.048(3) 0.073(4) 0.033(2) 0.004(2) 0.009(2) -0.003(4)
O1 0.217(8) 0.047(2) 0.059(3) 0.007(2) 0.042(4) -0.019(4)
C17 0.040(3) 0.049(3) 0.048(3) 0.004(2) 0.013(2) 0.004(2)
C4 0.057(4) 0.076(4) 0.030(2) -0.004(3) 0.001(2) 0.014(3)
C18 0.042(3) 0.040(3) 0.054(3) -0.003(2) 0.014(2) 0.011(2)
C23 0.035(3) 0.068(4) 0.064(3) 0.014(3) -0.003(3) 0.003(3)
C26 0.080(5) 0.122(6) 0.039(3) 0.005(3) -0.001(3) -0.004(5)
C21 0.052(3) 0.046(3) 0.047(3) 0.015(2) 0.015(2) -0.006(2)
C10 0.069(4) 0.039(3) 0.042(3) 0.001(2) 0.015(3) -0.010(3)
C3 0.066(4) 0.051(3) 0.050(3) -0.018(3) 0.001(3) 0.009(3)
C16 0.047(3) 0.044(3) 0.065(3) -0.004(2) 0.001(3) -0.001(2)
C2 0.063(4) 0.033(2) 0.064(3) -0.011(2) 0.004(3) 0.003(3)
C12 0.065(4) 0.049(3) 0.059(3) -0.001(3) -0.006(3) 0.004(3)
C11 0.050(3) 0.035(2) 0.049(3) -0.005(2) 0.005(2) -0.011(2)
C13 0.079(5) 0.060(4) 0.079(4) -0.019(3) 0.001(4) 0.016(4)
C14 0.086(6) 0.076(5) 0.071(4) -0.032(4) -0.009(4) -0.006(4)
C15 0.058(4) 0.068(4) 0.069(4) -0.006(3) -0.021(3) 0.000(3)
C24 0.086(6) 0.143(8) 0.098(6) 0.069(6) -0.040(5) -0.020(6)
C25 0.102(7) 0.115(7) 0.077(5) -0.024(5) -0.039(5) 0.035(6)

loop_
_atom_type_symbol
_atom_type_description
_atom_type_scat_dispersion_real
_atom_type_scat_dispersion_imag
_atom_type_scat_source
C C 0.0181 0.0091 'International Tables Vol C Tables 4.2.6.8 and 6.1.1.4'
H H 0.0000 0.0000 'International Tables Vol C Tables 4.2.6.8 and 6.1.1.4'
N N 0.0311 0.0180 'International Tables Vol C Tables 4.2.6.8 and 6.1.1.4'
O O 0.0492 0.0322 'International Tables Vol C Tables 4.2.6.8 and 6.1.1.4'
Cl Cl 0.3639 0.7018 'International Tables Vol C Tables 4.2.6.8 and 6.1.1.4'
Ru Ru 0.0552 3.2960 'International Tables Vol C Tables 4.2.6.8 and 6.1.1.4'

loop_
_geom_angle_atom_site_label_1
_geom_angle_atom_site_label_2
_geom_angle_atom_site_label_3
_geom_angle
N1 Ru1 N2 77.94(15)
N1 Ru1 C22 89.83(19)
N2 Ru1 C22 139.28(19)
N1 Ru1 C18 132.22(19)
N2 Ru1 C18 93.18(18)
C22 Ru1 C18 66.7(2)
N1 Ru1 C17 99.86(18)
N2 Ru1 C17 105.70(18)
C22 Ru1 C17 37.9(2)
C18 Ru1 C17 37.2(2)
N1 Ru1 C21 107.3(2)
N2 Ru1 C21 172.70(19)
C22 Ru1 C21 37.6(2)
C18 Ru1 C21 79.5(2)
C17 Ru1 C21 68.7(2)
N1 Ru1 C19 167.5(2)
N2 Ru1 C19 107.65(19)
C22 Ru1 C19 78.7(2)
C18 Ru1 C19 38.0(2)
C17 Ru1 C19 68.0(2)
C21 Ru1 C19 66.2(2)
N1 Ru1 C20 141.36(19)
N2 Ru1 C20 139.36(19)
C22 Ru1 C20 67.5(2)
C18 Ru1 C20 68.2(2)
C17 Ru1 C20 81.4(2)
C21 Ru1 C20 36.9(2)
C19 Ru1 C20 37.0(2)
N1 Ru1 Cl1 83.23(12)
N2 Ru1 Cl1 86.72(12)
C22 Ru1 Cl1 130.69(15)
C18 Ru1 Cl1 143.74(16)
C17 Ru1 Cl1 167.56(14)
C21 Ru1 Cl1 98.83(16)
C19 Ru1 Cl1 107.94(17)
C20 Ru1 Cl1 88.63(17)
C1 N1 C8 119.0(4)
C1 N1 Ru1 124.4(3)
C8 N1 Ru1 116.6(3)
C10 N2 C7 119.5(4)
C10 N2 Ru1 125.7(3)
C7 N2 Ru1 113.3(3)
C4 C9 C8 118.8(5)
C4 C9 C3 123.8(5)
C8 C9 C3 117.3(5)
C7 C6 C5 121.4(5)
N1 C8 C9 121.5(5)
N1 C8 C7 116.3(4)
C9 C8 C7 122.2(5)
C4 C5 C6 122.3(5)
C6 C7 N2 128.2(5)
C6 C7 C8 116.1(5)
N2 C7 C8 115.6(4)
N1 C1 C2 122.3(5)
C20 C19 C18 120.9(5)
C20 C19 Ru1 72.2(3)
C18 C19 Ru1 69.7(3)
C21 C22 C17 123.1(5)
C21 C22 Ru1 72.7(3)
C17 C22 Ru1 72.5(3)
C21 C20 C19 117.8(5)
C21 C20 C26 121.9(6)
C19 C20 C26 120.2(6)
C21 C20 Ru1 70.5(3)
C19 C20 Ru1 70.8(3)
C26 C20 Ru1 130.1(4)
C18 C17 C22 116.1(5)
C18 C17 C23 121.7(5)
C22 C17 C23 122.1(5)
C18 C17 Ru1 70.5(3)
C22 C17 Ru1 69.6(3)
C23 C17 Ru1 131.0(4)
C5 C4 C9 119.2(5)
C17 C18 C19 121.8(5)
C17 C18 Ru1 72.3(3)
C19 C18 Ru1 72.3(3)
C24 C23 C17 113.2(6)
C24 C23 C25 109.3(7)
C17 C23 C25 112.7(5)
C20 C21 C22 120.3(5)
C20 C21 Ru1 72.6(3)
C22 C21 Ru1 69.7(3)
O1 C10 N2 124.3(5)
O1 C10 C11 116.6(5)
N2 C10 C11 119.1(4)
C2 C3 C9 120.0(5)
C11 C16 C15 119.7(6)
C3 C2 C1 119.9(5)
C13 C12 C11 120.9(6)
C16 C11 C12 119.7(5)
C16 C11 C10 122.5(5)
C12 C11 C10 117.6(5)
C12 C13 C14 119.6(6)
C13 C14 C15 120.2(7)
C14 C15 C16 119.8(6)

loop_
_geom_bond_atom_site_label_1
_geom_bond_atom_site_label_2
_geom_bond_distance
Ru1 N1 2.064(4)
Ru1 N2 2.134(4)
Ru1 C22 2.160(5)
Ru1 C18 2.175(5)
Ru1 C17 2.198(6)
Ru1 C21 2.199(5)
Ru1 C19 2.210(5)
Ru1 C20 2.227(5)
Ru1 Cl1 2.4203(13)
N1 C1 1.326(6)
N1 C8 1.374(6)
N2 C10 1.362(7)
N2 C7 1.405(6)
C9 C4 1.396(8)
C9 C8 1.408(7)
C9 C3 1.412(8)
C6 C7 1.383(7)
C6 C5 1.396(8)
C8 C7 1.424(7)
C5 C4 1.358(9)
C1 C2 1.393(7)
C19 C20 1.409(8)
C19 C18 1.429(8)
C22 C21 1.407(8)
C22 C17 1.416(7)
C20 C21 1.403(8)
C20 C26 1.512(8)
O1 C10 1.227(7)
C17 C18 1.393(8)
C17 C23 1.524(8)
C23 C24 1.499(10)
C23 C25 1.535(10)
C10 C11 1.502(7)
C3 C2 1.354(8)
C16 C11 1.372(8)
C16 C15 1.389(9)
C12 C13 1.364(9)
C12 C11 1.384(8)
C13 C14 1.379(11)
C14 C15 1.380(10)
